data_4135045
loop_
_publ_author_name
'McNeece, Andrew J.'
'Jesse, Kate'
'Xie, Jiaze'
'Filatov, Alexander S.'
'Anderson, John S.'

_publ_section_title
;
 Generation and Oxidative Reactivity of a Ni(II) Superoxo Complex via
 Ligand-Based Redox Non-Innocence.
;
_journal_name_full 'Journal of the American Chemical Society'
_journal_paper_doi 10.1021/jacs.0c03244
_journal_year 2020
_chemical_formula_moiety 'C28 H34 N5 Ni'
_chemical_formula_sum 'C28 H34 N5 Ni'
_chemical_formula_weight 499.31
_space_group_crystal_system monoclinic
_space_group_IT_number 15
_space_group_name_Hall '-C 2yc'
_space_group_name_H-M_alt 'C 1 2/c 1'
_atom_sites_solution_hydrogens geom
_atom_sites_solution_primary dual
_atom_sites_solution_secondary difmap
_audit_creation_date 2019-07-02
_audit_creation_method
;
Olex2 1.2
(compiled 2018.05.29 svn.r3508 for OlexSys, GUI svn.r5506)
;
_cell_angle_alpha 90
_cell_angle_beta 93.198(4)
_cell_angle_gamma 90
_cell_formula_units_Z 8
_cell_length_a 51.354(6)
_cell_length_b 5.7125(7)
_cell_length_c 17.328(2)
_cell_measurement_reflns_used 9963
_cell_measurement_temperature 100(2)
_cell_measurement_theta_max 25.07
_cell_measurement_theta_min 2.35
_cell_volume 5075.4(10)
_computing_cell_refinement 'SAINT V.8.35A (Bruker AXS Inc., 2013)'
_computing_data_collection 'APEX3 v.2015.9-0 (Bruker AXS Inc., 2015)'
_computing_data_reduction 'SAINT V.8.35A (Bruker AXS Inc., 2013)'
_computing_molecular_graphics
;
OLEX2: a complete structure solution, refinement and analysis program 
Dolomanov et al., 2009

Mercury: visualization and analysis of crystal structures
Macrae, et al., 2006

O. V. Dolomanov, L. J. Bourhis, R. J. Gildea, J. A. K. Howard and H. Puschmann.
J. Appl. Cryst. (2009). 42, 339-341;

C. F. Macrae, P. R. Edgington, P. McCabe, E. Pidcock, G. P. Shields, R. Taylor,
M. Towler and J. van de Streek, J. Appl. Cryst. (2006). 39, 453-457.
;
_computing_publication_material
;
 APEX3 v.2015.5-2 (Bruker AXS Inc., 2015)
 OLEX2 (Dolomanov et al., 2009)
;
_computing_structure_refinement 'XL-2018/3 (Sheldrick, 2015b)'
_computing_structure_solution 'XT 2014/5 (Sheldrick, 2015a)'
_diffrn_ambient_temperature 100(2)
_diffrn_detector 'Bruker PHOTON 100'
_diffrn_detector_area_resol_mean 10.4167
_diffrn_detector_type CMOS
_diffrn_measured_fraction_theta_full 0.986
_diffrn_measured_fraction_theta_max 0.986
_diffrn_measurement_device_type 'Bruker D8 Venture'
_diffrn_measurement_method 'omega and phi scans'
_diffrn_radiation_monochromator mirrors
_diffrn_radiation_type MoK\a
_diffrn_radiation_wavelength 0.71073
_diffrn_reflns_av_R_equivalents 0.0850
_diffrn_reflns_av_unetI/netI 0.0449
_diffrn_reflns_Laue_measured_fraction_full 0.986
_diffrn_reflns_Laue_measured_fraction_max 0.986
_diffrn_reflns_limit_h_max 59
_diffrn_reflns_limit_h_min -60
_diffrn_reflns_limit_k_max 6
_diffrn_reflns_limit_k_min -6
_diffrn_reflns_limit_l_max 20
_diffrn_reflns_limit_l_min -20
_diffrn_reflns_number 40928
_diffrn_reflns_point_group_measured_fraction_full 0.986
_diffrn_reflns_point_group_measured_fraction_max 0.986
_diffrn_reflns_theta_full 25.164
_diffrn_reflns_theta_max 25.164
_diffrn_reflns_theta_min 2.354
_diffrn_source 'micro-focus X-ray tube'
_diffrn_source_type 'INCOATEC ImuS'
_diffrn_standards_number 0
_exptl_absorpt_coefficient_mu 0.790
_exptl_absorpt_correction_T_max 0.7452
_exptl_absorpt_correction_T_min 0.5620
_exptl_absorpt_correction_type multi-scan
_exptl_absorpt_process_details
;
SADABS-2016/2 (Bruker,2016/2) was used for absorption correction. 
wR2(int) was 0.1258 before and 0.0880 after correction. 
The Ratio of minimum to maximum transmission is 0.7542. 
;
_exptl_crystal_colour 'clear violet'
_exptl_crystal_colour_lustre clear
_exptl_crystal_colour_primary violet
_exptl_crystal_density_diffrn 1.307
_exptl_crystal_description plate
_exptl_crystal_F_000 2120
_exptl_crystal_size_max 0.36
_exptl_crystal_size_mid 0.21
_exptl_crystal_size_min 0.17
_refine_diff_density_max 0.719
_refine_diff_density_min -0.761
_refine_diff_density_rms 0.090
_refine_ls_extinction_method none
_refine_ls_goodness_of_fit_ref 1.078
_refine_ls_hydrogen_treatment constr
_refine_ls_matrix_type full
_refine_ls_number_parameters 407
_refine_ls_number_reflns 4486
_refine_ls_number_restraints 351
_refine_ls_restrained_S_all 1.059
_refine_ls_R_factor_all 0.0851
_refine_ls_R_factor_gt 0.0672
_refine_ls_shift/su_max 0.001
_refine_ls_shift/su_mean 0.000
_refine_ls_structure_factor_coef Fsqd
_refine_ls_weighting_details 'w=1/[\s^2^(Fo^2^)+(0.0624P)^2^+43.2597P] where P=(Fo^2^+2Fc^2^)/3'
_refine_ls_weighting_scheme calc
_refine_ls_wR_factor_gt 0.1602
_refine_ls_wR_factor_ref 0.1703
_reflns_Friedel_coverage 0.000
_reflns_number_gt 3654
_reflns_number_total 4486
_reflns_threshold_expression 'I > 2\s(I)'
_cod_data_source_file ja0c03244_si_002.cif
_cod_data_source_block mo_0719_amtbu
_cod_original_cell_volume 5075.5(10)
_cod_database_code 4135045
_shelx_shelxl_version_number 2018/3
_shelx_space_group_comment
;
The symmetry employed for this shelxl refinement is uniquely defined
by the following loop, which should always be used as a source of
symmetry information in preference to the above space-group names.
They are only intended as comments.
;
_shelx_estimated_absorpt_t_max 0.877
_shelx_estimated_absorpt_t_min 0.764
_olex2_refinement_description
;
1. Fixed Uiso
 At 1.2 times of:
  All C(H) groups
 At 1.5 times of:
  All C(H,H,H) groups
2. Restrained distances
 C22-C17 \\sim C22Y-C17 \\sim C22X-C17
 with sigma of 0.01
 C28Y-C25Y \\sim C28-C25 \\sim C28X-C25X
 with sigma of 0.01
 C27-C22 \\sim C27X-C22X \\sim C27Y-C22Y
 with sigma of 0.01
 C27-C26 \\sim C27X-C26X \\sim C27Y-C26Y
 with sigma of 0.01
 C26-C25 \\sim C26X-C25X \\sim C26Y-C25Y
 with sigma of 0.01
 C25X-C24X \\sim C25-C24 \\sim C25Y-C24Y
 with sigma of 0.01
 C24X-C23X \\sim C24-C23 \\sim C24Y-C23Y
 with sigma of 0.01
 C23X-C22X \\sim C23-C22 \\sim C23Y-C22Y
 with sigma of 0.01
 C24-C28 \\sim C26-C28
 with sigma of 0.01
 C25X-C24X \\sim C26X-C25X
 with sigma of 0.01
 C24X-C28X \\sim C26X-C28X
 with sigma of 0.01
 C24Y-C28Y \\sim C26Y-C28Y
 with sigma of 0.01
3. Restrained planarity
 C22, C23, C24, C25, C26, C27
 with sigma of 0.005
 C22X, C23X, C24X, C25X, C26X, C27X
 with sigma of 0.005
 C22Y, C23Y, C24Y, C25Y, C26Y, C27Y
 with sigma of 0.005
4. Uiso/Uaniso restraints and constraints
C22 \\sim C23 \\sim C24 \\sim C25 \\sim C26 \\sim C27 \\sim C28 \\sim C17:
within 2A with sigma of 0.01 and sigma for terminal atoms of 0.02
C25X \\sim C26X \\sim C27X \\sim C22X \\sim C23X \\sim C24X \\sim C28X \\sim
C17: within 2A with sigma of 0.01 and sigma for terminal atoms of 0.02
C27Y \\sim C22Y \\sim C23Y \\sim C24Y \\sim C25Y \\sim C26Y \\sim C28Y \\sim
C17: within 2A with sigma of 0.01 and sigma for terminal atoms of 0.02
Uanis(C25Y) = Uanis(C25X) = Uanis(C25)
Uanis(C28X) = Uanis(C28Y) = Uanis(C28)
Uanis(C22) = Uanis(C22X) = Uanis(C22Y)
5. Rigid body (RIGU) restrains
 C22, C23, C24, C25, C26, C27, C28, C17
 with sigma for 1-2 distances of 0.01 and sigma for 1-3 distances of 0.02
 C25X, C26X, C27X, C22X, C23X, C24X, C28X, C17
 with sigma for 1-2 distances of 0.01 and sigma for 1-3 distances of 0.02
 C27Y, C22Y, C23Y, C24Y, C25Y, C26Y, C28Y, C17
 with sigma for 1-2 distances of 0.01 and sigma for 1-3 distances of 0.02
6. Others
 Fixed Sof: C22(0.5) C23(0.5) H23(0.5) C24(0.5) H24(0.5) C25(0.5) C26(0.5)
 H26(0.5) C27(0.5) H27(0.5) C28(0.5) H28A(0.5) H28B(0.5) H28C(0.5) C25X(0.25)
 C26X(0.25) H26X(0.25) C27X(0.25) H27X(0.25) C22X(0.25) C23X(0.25) H23X(0.25)
 C24X(0.25) H24X(0.25) C28X(0.25) H28D(0.25) H28E(0.25) H28F(0.25) C27Y(0.25)
 H27Y(0.25) C22Y(0.25) C23Y(0.25) H23Y(0.25) C24Y(0.25) H24Y(0.25) C25Y(0.25)
 C26Y(0.25) H26Y(0.25) C28Y(0.25) H28G(0.25) H28H(0.25) H28I(0.25)
7.a Aromatic/amide H refined with riding coordinates:
 C7(H7), C8(H8), C10(H10), C11(H11), C14(H14), C15(H15), C23(H23), C24(H24),
 C26(H26), C27(H27), C26X(H26X), C27X(H27X), C23X(H23X), C24X(H24X), C27Y(H27Y),
  C23Y(H23Y), C24Y(H24Y), C26Y(H26Y)
7.b Idealised Me refined as rotating group:
 C1(H1A,H1B,H1C), C2(H2A,H2B,H2C), C3(H3A,H3B,H3C), C5(H5A,H5B,H5C), C19(H19A,
 H19B,H19C), C20(H20A,H20B,H20C), C21(H21A,H21B,H21C), C28(H28A,H28B,H28C),
 C28X(H28D,H28E,H28F), C28Y(H28G,H28H,H28I)
;
_olex2_submission_special_instructions 'No special instructions were received'

loop_
_space_group_symop_operation_xyz
'x, y, z'
'-x, y, -z+1/2'
'x+1/2, y+1/2, z'
'-x+1/2, y+1/2, -z+1/2'
'-x, -y, -z'
'x, -y, z-1/2'
'-x+1/2, -y+1/2, -z'
'x+1/2, -y+1/2, z-1/2'

loop_
_atom_site_label
_atom_site_type_symbol
_atom_site_fract_x
_atom_site_fract_y
_atom_site_fract_z
_atom_site_U_iso_or_equiv
_atom_site_adp_type
_atom_site_occupancy
_atom_site_site_symmetry_order
_atom_site_calc_flag
_atom_site_refinement_flags_posn
_atom_site_refinement_flags_adp
_atom_site_refinement_flags_occupancy
_atom_site_disorder_assembly
_atom_site_disorder_group
Ni1 Ni 0.61517(2) 0.78289(10) 0.37953(3) 0.0267(2) Uani 1 1 d . . . . .
N1 N 0.58176(7) 0.6620(6) 0.37068(19) 0.0223(8) Uani 1 1 d . . . . .
N2 N 0.57100(7) 0.5027(6) 0.4129(2) 0.0225(8) Uani 1 1 d . . . . .
N3 N 0.62501(7) 0.6006(7) 0.4665(2) 0.0252(8) Uani 1 1 d . . . . .
N4 N 0.66812(8) 0.8970(8) 0.4222(2) 0.0371(10) Uani 1 1 d . . . . .
N5 N 0.64750(8) 0.9214(7) 0.3756(2) 0.0334(10) Uani 1 1 d . . . . .
C1 C 0.56098(10) 1.0051(8) 0.3107(3) 0.0337(11) Uani 1 1 d . . . . .
H1A H 0.552337 1.047522 0.357744 0.051 Uiso 1 1 calc GR . . . .
H1B H 0.550780 1.064614 0.265420 0.051 Uiso 1 1 calc GR . . . .
H1C H 0.578488 1.073809 0.312406 0.051 Uiso 1 1 calc GR . . . .
C2 C 0.57482(9) 0.6625(8) 0.2312(3) 0.0289(10) Uani 1 1 d . . . . .
H2A H 0.592475 0.726506 0.229082 0.043 Uiso 1 1 calc GR . . . .
H2B H 0.563992 0.719312 0.186681 0.043 Uiso 1 1 calc GR . . . .
H2C H 0.575581 0.491189 0.229802 0.043 Uiso 1 1 calc GR . . . .
C3 C 0.53592(9) 0.6371(9) 0.3087(3) 0.0338(11) Uani 1 1 d . . . . .
H3A H 0.537007 0.466026 0.305789 0.051 Uiso 1 1 calc GR . . . .
H3B H 0.524823 0.695595 0.265020 0.051 Uiso 1 1 calc GR . . . .
H3C H 0.528427 0.682414 0.357248 0.051 Uiso 1 1 calc GR . . . .
C4 C 0.56305(9) 0.7411(7) 0.3054(2) 0.0231(9) Uani 1 1 d . . . . .
C5 C 0.51544(9) -0.2265(8) 0.6322(3) 0.0308(11) Uani 1 1 d . . . . .
H5A H 0.524310 -0.373909 0.645810 0.046 Uiso 1 1 calc GR . . . .
H5B H 0.499797 -0.258929 0.598959 0.046 Uiso 1 1 calc GR . . . .
H5C H 0.510436 -0.147857 0.679442 0.046 Uiso 1 1 calc GR . . . .
C6 C 0.53352(9) -0.0709(7) 0.5900(2) 0.0243(10) Uani 1 1 d . . . . .
C7 C 0.52449(8) 0.1419(8) 0.5594(2) 0.0244(10) Uani 1 1 d . . . . .
H7 H 0.506782 0.184913 0.564139 0.029 Uiso 1 1 calc R . . . .
C8 C 0.54085(8) 0.2904(8) 0.5226(2) 0.0228(9) Uani 1 1 d . . . . .
H8 H 0.534225 0.434608 0.502474 0.027 Uiso 1 1 calc R . . . .
C9 C 0.56700(8) 0.2336(7) 0.5141(2) 0.0212(9) Uani 1 1 d . . . . .
C10 C 0.57585(9) 0.0178(8) 0.5425(2) 0.0243(10) Uani 1 1 d . . . . .
H10 H 0.593330 -0.028780 0.535706 0.029 Uiso 1 1 calc R . . . .
C11 C 0.55935(9) -0.1292(8) 0.5805(2) 0.0245(10) Uani 1 1 d . . . . .
H11 H 0.565902 -0.273677 0.600648 0.029 Uiso 1 1 calc R . . . .
C12 C 0.58378(8) 0.4007(7) 0.4742(2) 0.0207(9) Uani 1 1 d . . . . .
C13 C 0.60922(8) 0.4481(8) 0.5021(2) 0.0240(9) Uani 1 1 d . . . . .
C14 C 0.62324(10) 0.3663(11) 0.5718(3) 0.0405(13) Uani 1 1 d . . . . .
H14 H 0.616901 0.259732 0.608418 0.049 Uiso 1 1 calc R . . . .
C15 C 0.64668(10) 0.4681(13) 0.5752(3) 0.0531(17) Uani 1 1 d . . . . .
H15 H 0.660098 0.444995 0.614480 0.064 Uiso 1 1 calc R . . . .
C16 C 0.64806(9) 0.6193(10) 0.5089(3) 0.0360(12) Uani 1 1 d . . . . .
C17 C 0.66827(10) 0.7600(11) 0.4857(3) 0.0431(13) Uani 1 1 d D U . . .
C18 C 0.65393(10) 1.0698(9) 0.3071(3) 0.0390(12) Uani 1 1 d . . . . .
C19 C 0.62861(11) 1.1855(11) 0.2744(4) 0.0503(15) Uani 1 1 d . . . . .
H19A H 0.616049 1.064010 0.257725 0.075 Uiso 1 1 calc GR . . . .
H19B H 0.632414 1.284281 0.230242 0.075 Uiso 1 1 calc GR . . . .
H19C H 0.621221 1.281845 0.314598 0.075 Uiso 1 1 calc GR . . . .
C20 C 0.67328(12) 1.2617(10) 0.3299(4) 0.0540(16) Uani 1 1 d . . . . .
H20A H 0.666616 1.354007 0.372236 0.081 Uiso 1 1 calc GR . . . .
H20B H 0.675687 1.363642 0.285425 0.081 Uiso 1 1 calc GR . . . .
H20C H 0.690032 1.191272 0.346945 0.081 Uiso 1 1 calc GR . . . .
C21 C 0.66424(13) 0.9068(11) 0.2472(3) 0.0533(16) Uani 1 1 d . . . . .
H21A H 0.667800 0.995998 0.200632 0.080 Uiso 1 1 calc GR . . . .
H21B H 0.651227 0.785569 0.234115 0.080 Uiso 1 1 calc GR . . . .
H21C H 0.680376 0.833130 0.267993 0.080 Uiso 1 1 calc GR . . . .
C22 C 0.69280(17) 0.817(2) 0.5343(5) 0.0449(17) Uani 0.5 1 d D U P A 1
C23 C 0.7043(2) 0.640(3) 0.5746(7) 0.074(3) Uani 0.5 1 d D U P A 1
H23 H 0.696994 0.487229 0.572079 0.089 Uiso 0.5 1 calc R . P A 1
C24 C 0.7276(2) 0.684(3) 0.6212(7) 0.091(4) Uani 0.5 1 d D U P A 1
H24 H 0.735953 0.561038 0.649943 0.109 Uiso 0.5 1 calc R . P A 1
C25 C 0.7378(2) 0.905(2) 0.6239(7) 0.070(2) Uani 0.5 1 d D U P A 1
C26 C 0.7262(2) 1.086(3) 0.5832(6) 0.068(3) Uani 0.5 1 d D U P A 1
H26 H 0.733599 1.238695 0.585914 0.082 Uiso 0.5 1 calc R . P A 1
C27 C 0.7036(2) 1.044(2) 0.5380(7) 0.052(3) Uani 0.5 1 d D U P A 1
H27 H 0.695409 1.168110 0.509451 0.063 Uiso 0.5 1 calc R . P A 1
C28 C 0.7639(3) 0.946(3) 0.6683(12) 0.105(4) Uani 0.5 1 d D U P A 1
H28A H 0.761221 1.040240 0.714375 0.157 Uiso 0.5 1 calc GR . P A 1
H28B H 0.775716 1.028986 0.635066 0.157 Uiso 0.5 1 calc GR . P A 1
H28C H 0.771642 0.795066 0.683760 0.157 Uiso 0.5 1 calc GR . P A 1
C25X C 0.7444(5) 0.724(4) 0.6115(12) 0.070(2) Uani 0.25 1 d D U P A 2
C26X C 0.7315(4) 0.919(5) 0.5860(12) 0.062(4) Uani 0.25 1 d D U P A 2
H26X H 0.739484 1.066356 0.597513 0.074 Uiso 0.25 1 calc R . P A 2
C27X C 0.7077(4) 0.921(4) 0.5448(11) 0.050(4) Uani 0.25 1 d D U P A 2
H27X H 0.699995 1.065647 0.529190 0.060 Uiso 0.25 1 calc R . P A 2
C22X C 0.6948(2) 0.709(4) 0.5256(10) 0.0449(17) Uani 0.25 1 d D U P A 2
C23X C 0.7066(3) 0.507(4) 0.5492(8) 0.045(4) Uani 0.25 1 d D U P A 2
H23X H 0.698768 0.359788 0.537849 0.054 Uiso 0.25 1 calc R . P A 2
C24X C 0.7312(3) 0.523(5) 0.5916(9) 0.055(4) Uani 0.25 1 d D U P A 2
H24X H 0.739169 0.379460 0.607635 0.065 Uiso 0.25 1 calc R . P A 2
C28X C 0.7698(7) 0.728(5) 0.661(3) 0.105(4) Uani 0.25 1 d D U P A 2
H28D H 0.779436 0.871796 0.650787 0.157 Uiso 0.25 1 calc GR . P A 2
H28E H 0.780436 0.591852 0.649067 0.157 Uiso 0.25 1 calc GR . P A 2
H28F H 0.765955 0.723560 0.716010 0.157 Uiso 0.25 1 calc GR . P A 2
C27Y C 0.7176(3) 0.776(3) 0.5008(11) 0.041(3) Uani 0.25 1 d D U P A 3
H27Y H 0.717498 0.783810 0.445981 0.049 Uiso 0.25 1 calc R . P A 3
C22Y C 0.6936(2) 0.751(3) 0.5358(9) 0.0449(17) Uani 0.25 1 d D U P A 3
C23Y C 0.6959(3) 0.742(3) 0.6142(9) 0.043(4) Uani 0.25 1 d D U P A 3
H23Y H 0.680587 0.724745 0.641862 0.052 Uiso 0.25 1 calc R . P A 3
C24Y C 0.7204(3) 0.756(3) 0.6569(12) 0.047(4) Uani 0.25 1 d D U P A 3
H24Y H 0.720856 0.748349 0.711702 0.056 Uiso 0.25 1 calc R . P A 3
C25Y C 0.7433(4) 0.780(3) 0.6210(11) 0.070(2) Uani 0.25 1 d D U P A 3
C26Y C 0.7414(3) 0.790(3) 0.5423(11) 0.051(4) Uani 0.25 1 d D U P A 3
H26Y H 0.756821 0.806942 0.515154 0.061 Uiso 0.25 1 calc R . P A 3
C28Y C 0.7696(5) 0.772(9) 0.6659(15) 0.105(4) Uani 0.25 1 d D U P A 3
H28G H 0.768275 0.849305 0.716023 0.157 Uiso 0.25 1 calc GR . P A 3
H28H H 0.782684 0.853023 0.636491 0.157 Uiso 0.25 1 calc GR . P A 3
H28I H 0.774929 0.608680 0.674122 0.157 Uiso 0.25 1 calc GR . P A 3

loop_
_atom_site_aniso_label
_atom_site_aniso_U_11
_atom_site_aniso_U_22
_atom_site_aniso_U_33
_atom_site_aniso_U_23
_atom_site_aniso_U_13
_atom_site_aniso_U_12
Ni1 0.0306(3) 0.0232(3) 0.0263(3) 0.0019(3) 0.0009(2) -0.0055(3)
N1 0.033(2) 0.0183(19) 0.0156(17) 0.0032(15) 0.0021(15) -0.0001(15)
N2 0.032(2) 0.0153(18) 0.0203(18) -0.0031(15) 0.0024(15) 0.0003(15)
N3 0.0268(19) 0.028(2) 0.0209(19) -0.0014(16) 0.0002(15) -0.0002(16)
N4 0.034(2) 0.047(3) 0.031(2) -0.009(2) 0.0046(18) -0.014(2)
N5 0.034(2) 0.037(2) 0.029(2) -0.0052(18) 0.0057(18) -0.0116(19)
C1 0.050(3) 0.021(2) 0.030(3) -0.004(2) -0.005(2) 0.006(2)
C2 0.041(3) 0.023(2) 0.023(2) -0.0035(19) 0.000(2) 0.002(2)
C3 0.034(3) 0.036(3) 0.031(3) 0.008(2) -0.003(2) 0.004(2)
C4 0.032(2) 0.019(2) 0.018(2) 0.0016(17) -0.0017(18) 0.0043(18)
C5 0.040(3) 0.027(2) 0.025(2) 0.001(2) -0.001(2) -0.007(2)
C6 0.036(2) 0.020(2) 0.016(2) -0.0018(17) -0.0031(18) -0.0062(19)
C7 0.025(2) 0.025(2) 0.023(2) -0.0048(19) -0.0008(18) -0.0030(18)
C8 0.029(2) 0.018(2) 0.020(2) -0.0018(18) -0.0034(17) 0.0007(18)
C9 0.030(2) 0.021(2) 0.0122(19) -0.0020(17) -0.0030(17) -0.0010(18)
C10 0.030(2) 0.023(2) 0.019(2) -0.0054(18) 0.0023(18) 0.0024(19)
C11 0.038(3) 0.019(2) 0.017(2) -0.0018(18) 0.0001(18) 0.0001(19)
C12 0.027(2) 0.018(2) 0.016(2) -0.0019(17) -0.0005(17) 0.0014(18)
C13 0.029(2) 0.024(2) 0.019(2) -0.0006(18) 0.0045(18) -0.0005(19)
C14 0.035(3) 0.067(4) 0.019(2) 0.011(2) -0.003(2) -0.008(3)
C15 0.035(3) 0.102(5) 0.022(3) 0.019(3) -0.007(2) -0.020(3)
C16 0.029(2) 0.053(3) 0.025(2) -0.005(2) -0.001(2) -0.008(2)
C17 0.030(2) 0.066(4) 0.033(3) -0.007(3) 0.003(2) -0.014(2)
C18 0.045(3) 0.033(3) 0.040(3) -0.003(2) 0.009(2) -0.010(2)
C19 0.052(3) 0.045(3) 0.054(4) 0.011(3) 0.008(3) -0.006(3)
C20 0.058(4) 0.040(3) 0.065(4) -0.001(3) 0.010(3) -0.021(3)
C21 0.075(4) 0.042(3) 0.045(3) -0.004(3) 0.021(3) -0.007(3)
C22 0.033(3) 0.067(4) 0.034(3) -0.003(3) -0.002(2) -0.019(3)
C23 0.053(6) 0.091(7) 0.077(7) 0.018(6) -0.017(6) -0.028(6)
C24 0.071(7) 0.109(8) 0.090(7) 0.028(7) -0.027(6) -0.026(7)
C25 0.042(4) 0.099(5) 0.066(4) 0.009(5) -0.014(3) -0.023(4)
C26 0.053(6) 0.086(7) 0.066(6) 0.004(6) -0.009(5) -0.026(6)
C27 0.042(5) 0.068(6) 0.046(5) 0.003(5) -0.001(4) -0.019(5)
C28 0.051(6) 0.150(11) 0.109(7) 0.023(10) -0.031(5) -0.031(8)
C25X 0.042(4) 0.099(5) 0.066(4) 0.009(5) -0.014(3) -0.023(4)
C26X 0.046(7) 0.088(8) 0.049(8) 0.000(8) -0.016(7) -0.026(7)
C27X 0.038(7) 0.073(8) 0.039(7) -0.003(8) -0.008(6) -0.021(7)
C22X 0.033(3) 0.067(4) 0.034(3) -0.003(3) -0.002(2) -0.019(3)
C23X 0.032(6) 0.075(8) 0.028(7) -0.020(7) -0.005(6) -0.006(7)
C24X 0.032(7) 0.089(8) 0.041(7) -0.012(7) -0.006(6) -0.005(7)
C28X 0.051(6) 0.150(11) 0.109(7) 0.023(10) -0.031(5) -0.031(8)
C27Y 0.026(6) 0.061(8) 0.035(7) -0.003(7) 0.002(6) -0.012(6)
C22Y 0.033(3) 0.067(4) 0.034(3) -0.003(3) -0.002(2) -0.019(3)
C23Y 0.031(6) 0.062(8) 0.036(6) 0.001(7) -0.009(6) -0.014(7)
C24Y 0.031(7) 0.067(8) 0.040(7) -0.001(7) -0.012(6) -0.011(7)
C25Y 0.042(4) 0.099(5) 0.066(4) 0.009(5) -0.014(3) -0.023(4)
C26Y 0.030(6) 0.076(8) 0.046(7) 0.002(7) -0.002(6) -0.014(7)
C28Y 0.051(6) 0.150(11) 0.109(7) 0.023(10) -0.031(5) -0.031(8)

loop_
_atom_type_symbol
_atom_type_description
_atom_type_scat_dispersion_real
_atom_type_scat_dispersion_imag
_atom_type_scat_source
C C 0.0033 0.0016 'International Tables Vol C Tables 4.2.6.8 and 6.1.1.4'
H H 0.0000 0.0000 'International Tables Vol C Tables 4.2.6.8 and 6.1.1.4'
N N 0.0061 0.0033 'International Tables Vol C Tables 4.2.6.8 and 6.1.1.4'
Ni Ni 0.3393 1.1124 'International Tables Vol C Tables 4.2.6.8 and 6.1.1.4'

loop_
_geom_angle_atom_site_label_1
_geom_angle_atom_site_label_2
_geom_angle_atom_site_label_3
_geom_angle
_geom_angle_site_symmetry_1
_geom_angle_site_symmetry_3
_geom_angle_publ_flag
N1 Ni1 N3 93.79(15) . . ?
N5 Ni1 N1 172.33(17) . . ?
N5 Ni1 N3 93.75(17) . . ?
N2 N1 Ni1 129.2(3) . . ?
N2 N1 C4 110.8(3) . . ?
C4 N1 Ni1 119.9(3) . . ?
N1 N2 C12 122.5(4) . . ?
C13 N3 Ni1 125.3(3) . . ?
C13 N3 C16 109.1(4) . . ?
C16 N3 Ni1 125.2(3) . . ?
N5 N4 C17 122.3(4) . . ?
N4 N5 Ni1 129.3(3) . . ?
N4 N5 C18 110.0(4) . . ?
C18 N5 Ni1 120.4(3) . . ?
H1A C1 H1B 109.5 . . ?
H1A C1 H1C 109.5 . . ?
H1B C1 H1C 109.5 . . ?
C4 C1 H1A 109.5 . . ?
C4 C1 H1B 109.5 . . ?
C4 C1 H1C 109.5 . . ?
H2A C2 H2B 109.5 . . ?
H2A C2 H2C 109.5 . . ?
H2B C2 H2C 109.5 . . ?
C4 C2 H2A 109.5 . . ?
C4 C2 H2B 109.5 . . ?
C4 C2 H2C 109.5 . . ?
H3A C3 H3B 109.5 . . ?
H3A C3 H3C 109.5 . . ?
H3B C3 H3C 109.5 . . ?
C4 C3 H3A 109.5 . . ?
C4 C3 H3B 109.5 . . ?
C4 C3 H3C 109.5 . . ?
N1 C4 C1 107.2(4) . . ?
N1 C4 C2 106.2(3) . . ?
N1 C4 C3 113.7(3) . . ?
C1 C4 C2 112.2(4) . . ?
C1 C4 C3 108.6(4) . . ?
C3 C4 C2 108.9(4) . . ?
H5A C5 H5B 109.5 . . ?
H5A C5 H5C 109.5 . . ?
H5B C5 H5C 109.5 . . ?
C6 C5 H5A 109.5 . . ?
C6 C5 H5B 109.5 . . ?
C6 C5 H5C 109.5 . . ?
C7 C6 C5 119.9(4) . . ?
C11 C6 C5 122.4(4) . . ?
C11 C6 C7 117.7(4) . . ?
C6 C7 H7 119.5 . . ?
C8 C7 C6 121.0(4) . . ?
C8 C7 H7 119.5 . . ?
C7 C8 H8 119.3 . . ?
C7 C8 C9 121.4(4) . . ?
C9 C8 H8 119.3 . . ?
C8 C9 C12 119.1(4) . . ?
C10 C9 C8 117.7(4) . . ?
C10 C9 C12 123.2(4) . . ?
C9 C10 H10 119.7 . . ?
C11 C10 C9 120.5(4) . . ?
C11 C10 H10 119.7 . . ?
C6 C11 C10 121.7(4) . . ?
C6 C11 H11 119.2 . . ?
C10 C11 H11 119.2 . . ?
N2 C12 C9 112.0(4) . . ?
N2 C12 C13 126.4(4) . . ?
C13 C12 C9 121.5(4) . . ?
N3 C13 C12 122.5(4) . . ?
N3 C13 C14 107.7(4) . . ?
C12 C13 C14 129.7(4) . . ?
C13 C14 H14 126.2 . . ?
C15 C14 C13 107.6(5) . . ?
C15 C14 H14 126.2 . . ?
C14 C15 H15 126.0 . . ?
C14 C15 C16 108.0(4) . . ?
C16 C15 H15 126.0 . . ?
N3 C16 C15 107.6(4) . . ?
N3 C16 C17 122.0(5) . . ?
C17 C16 C15 130.3(5) . . ?
N4 C17 C16 126.9(5) . . ?
N4 C17 C22 107.2(6) . . ?
N4 C17 C22X 116.4(8) . . ?
N4 C17 C22Y 116.8(7) . . ?
C16 C17 C22 125.2(6) . . ?
C16 C17 C22X 115.0(9) . . ?
C16 C17 C22Y 116.3(8) . . ?
N5 C18 C19 108.2(4) . . ?
N5 C18 C20 111.6(4) . . ?
N5 C18 C21 107.1(4) . . ?
C20 C18 C19 108.3(5) . . ?
C21 C18 C19 109.5(5) . . ?
C21 C18 C20 112.0(5) . . ?
C18 C19 H19A 109.5 . . ?
C18 C19 H19B 109.5 . . ?
C18 C19 H19C 109.5 . . ?
H19A C19 H19B 109.5 . . ?
H19A C19 H19C 109.5 . . ?
H19B C19 H19C 109.5 . . ?
C18 C20 H20A 109.5 . . ?
C18 C20 H20B 109.5 . . ?
C18 C20 H20C 109.5 . . ?
H20A C20 H20B 109.5 . . ?
H20A C20 H20C 109.5 . . ?
H20B C20 H20C 109.5 . . ?
C18 C21 H21A 109.5 . . ?
C18 C21 H21B 109.5 . . ?
C18 C21 H21C 109.5 . . ?
H21A C21 H21B 109.5 . . ?
H21A C21 H21C 109.5 . . ?
H21B C21 H21C 109.5 . . ?
C23 C22 C17 117.1(9) . . ?
C23 C22 C27 120.4(9) . . ?
C27 C22 C17 122.5(10) . . ?
C22 C23 H23 120.3 . . ?
C22 C23 C24 119.4(13) . . ?
C24 C23 H23 120.3 . . ?
C23 C24 H24 120.4 . . ?
C25 C24 C23 119.3(14) . . ?
C25 C24 H24 120.4 . . ?
C24 C25 C26 121.9(12) . . ?
C24 C25 C28 118.8(8) . . ?
C26 C25 C28 119.1(8) . . ?
C25 C26 H26 120.5 . . ?
C25 C26 C27 119.0(13) . . ?
C27 C26 H26 120.5 . . ?
C22 C27 H27 120.0 . . ?
C26 C27 C22 120.1(13) . . ?
C26 C27 H27 120.0 . . ?
C25 C28 H28A 109.5 . . ?
C25 C28 H28B 109.5 . . ?
C25 C28 H28C 109.5 . . ?
H28A C28 H28B 109.5 . . ?
H28A C28 H28C 109.5 . . ?
H28B C28 H28C 109.5 . . ?
C26X C25X C24X 112(2) . . ?
C26X C25X C28X 123.8(14) . . ?
C24X C25X C28X 123.7(14) . . ?
C25X C26X H26X 117.5 . . ?
C25X C26X C27X 125(3) . . ?
C27X C26X H26X 117.5 . . ?
C26X C27X H27X 119.7 . . ?
C26X C27X C22X 121(2) . . ?
C22X C27X H27X 119.7 . . ?
C27X C22X C17 109.9(14) . . ?
C23X C22X C17 132.4(15) . . ?
C23X C22X C27X 117.5(14) . . ?
C22X C23X H23X 121.0 . . ?
C22X C23X C24X 118.1(19) . . ?
C24X C23X H23X 121.0 . . ?
C25X C24X C23X 126(2) . . ?
C25X C24X H24X 116.8 . . ?
C23X C24X H24X 116.8 . . ?
C25X C28X H28D 109.5 . . ?
C25X C28X H28E 109.5 . . ?
C25X C28X H28F 109.5 . . ?
H28D C28X H28E 109.5 . . ?
H28D C28X H28F 109.5 . . ?
H28E C28X H28F 109.5 . . ?
C22Y C27Y H27Y 118.4 . . ?
C26Y C27Y H27Y 118.4 . . ?
C26Y C27Y C22Y 123.2(17) . . ?
C27Y C22Y C17 119.3(13) . . ?
C23Y C22Y C17 126.8(13) . . ?
C23Y C22Y C27Y 113.7(13) . . ?
C22Y C23Y H23Y 118.5 . . ?
C22Y C23Y C24Y 123.0(17) . . ?
C24Y C23Y H23Y 118.5 . . ?
C23Y C24Y H24Y 119.1 . . ?
C25Y C24Y C23Y 122(2) . . ?
C25Y C24Y H24Y 119.1 . . ?
C24Y C25Y C28Y 121.7(13) . . ?
C26Y C25Y C24Y 116(2) . . ?
C26Y C25Y C28Y 121.7(13) . . ?
C27Y C26Y H26Y 119.0 . . ?
C25Y C26Y C27Y 122(2) . . ?
C25Y C26Y H26Y 119.0 . . ?
C25Y C28Y H28G 109.5 . . ?
C25Y C28Y H28H 109.5 . . ?
C25Y C28Y H28I 109.5 . . ?
H28G C28Y H28H 109.5 . . ?
H28G C28Y H28I 109.5 . . ?
H28H C28Y H28I 109.5 . . ?

loop_
_geom_bond_atom_site_label_1
_geom_bond_atom_site_label_2
_geom_bond_distance
_geom_bond_site_symmetry_2
_geom_bond_publ_flag
Ni1 N1 1.848(4) . ?
Ni1 N3 1.877(4) . ?
Ni1 N5 1.844(4) . ?
N1 N2 1.309(5) . ?
N1 C4 1.512(5) . ?
N2 C12 1.350(5) . ?
N3 C13 1.361(6) . ?
N3 C16 1.362(6) . ?
N4 N5 1.303(6) . ?
N4 C17 1.351(7) . ?
N5 C18 1.510(7) . ?
C1 H1A 0.9800 . ?
C1 H1B 0.9800 . ?
C1 H1C 0.9800 . ?
C1 C4 1.515(6) . ?
C2 H2A 0.9800 . ?
C2 H2B 0.9800 . ?
C2 H2C 0.9800 . ?
C2 C4 1.520(6) . ?
C3 H3A 0.9800 . ?
C3 H3B 0.9800 . ?
C3 H3C 0.9800 . ?
C3 C4 1.519(6) . ?
C5 H5A 0.9800 . ?
C5 H5B 0.9800 . ?
C5 H5C 0.9800 . ?
C5 C6 1.505(6) . ?
C6 C7 1.395(6) . ?
C6 C11 1.386(6) . ?
C7 H7 0.9500 . ?
C7 C8 1.376(6) . ?
C8 H8 0.9500 . ?
C8 C9 1.398(6) . ?
C9 C10 1.394(6) . ?
C9 C12 1.482(6) . ?
C10 H10 0.9500 . ?
C10 C11 1.386(6) . ?
C11 H11 0.9500 . ?
C12 C13 1.394(6) . ?
C13 C14 1.449(6) . ?
C14 H14 0.9500 . ?
C14 C15 1.335(7) . ?
C15 H15 0.9500 . ?
C15 C16 1.443(7) . ?
C16 C17 1.389(7) . ?
C17 C22 1.512(9) . ?
C17 C22X 1.521(10) . ?
C17 C22Y 1.523(10) . ?
C18 C19 1.538(8) . ?
C18 C20 1.517(7) . ?
C18 C21 1.512(8) . ?
C19 H19A 0.9800 . ?
C19 H19B 0.9800 . ?
C19 H19C 0.9800 . ?
C20 H20A 0.9800 . ?
C20 H20B 0.9800 . ?
C20 H20C 0.9800 . ?
C21 H21A 0.9800 . ?
C21 H21B 0.9800 . ?
C21 H21C 0.9800 . ?
C22 C23 1.346(14) . ?
C22 C27 1.412(14) . ?
C23 H23 0.9500 . ?
C23 C24 1.428(12) . ?
C24 H24 0.9500 . ?
C24 C25 1.365(11) . ?
C25 C26 1.369(11) . ?
C25 C28 1.529(13) . ?
C26 H26 0.9500 . ?
C26 C27 1.383(12) . ?
C27 H27 0.9500 . ?
C28 H28A 0.9800 . ?
C28 H28B 0.9800 . ?
C28 H28C 0.9800 . ?
C25X C26X 1.361(12) . ?
C25X C24X 1.367(12) . ?
C25X C28X 1.524(14) . ?
C26X H26X 0.9500 . ?
C26X C27X 1.381(14) . ?
C27X H27X 0.9500 . ?
C27X C22X 1.410(16) . ?
C22X C23X 1.355(16) . ?
C23X H23X 0.9500 . ?
C23X C24X 1.428(13) . ?
C24X H24X 0.9500 . ?
C28X H28D 0.9800 . ?
C28X H28E 0.9800 . ?
C28X H28F 0.9800 . ?
C27Y H27Y 0.9500 . ?
C27Y C22Y 1.416(15) . ?
C27Y C26Y 1.382(14) . ?
C22Y C23Y 1.358(15) . ?
C23Y H23Y 0.9500 . ?
C23Y C24Y 1.425(13) . ?
C24Y H24Y 0.9500 . ?
C24Y C25Y 1.366(12) . ?
C25Y C26Y 1.363(12) . ?
C25Y C28Y 1.524(14) . ?
C26Y H26Y 0.9500 . ?
C28Y H28G 0.9800 . ?
C28Y H28H 0.9800 . ?
C28Y H28I 0.9800 . ?
